data_9011852
loop_
_publ_author_name
'Chernov, A. N.'
'Ilyukhin, V. V.'
'Maksimov, B. A.'
'Belov, N. V.'

_publ_section_title
;Crystal structure of innelite - Na2Ba3(Ba,K,Mn)(Ca,Na)Ti(TiO2)2[Si2O7]2(SO4)2
;
_journal_name_full 'Soviet Physics Crystallography'
_journal_page_first 65
_journal_page_last 69
_journal_volume 16
_journal_year 1971
_chemical_compound_source 'Inaglinskii Massif, Southern Yakusk, Russia'
_chemical_formula_sum 'Ba4 Ca0.16 Fe0.2 Mg0.27 Na2.33 O26 S2 Si4 Ti3'
_chemical_name_mineral Innelite
_space_group_IT_number 1
_symmetry_space_group_name_Hall 'P 1'
_symmetry_space_group_name_H-M 'P 1'
_cell_angle_alpha 90
_cell_angle_beta 95
_cell_angle_gamma 99
_cell_length_a 14.76
_cell_length_b 7.14
_cell_length_c 5.38
_cell_formula_units_Z 1
_cell_volume 557.814
_database_code_amcsd 0015554
_exptl_crystal_density_diffrn 4.058
_cod_original_formula_sum 'Na2.33 Ca.16 Mg.27 Fe.2 Ba4 Ti3 Si4 S2 O26'
_cod_database_code 9011852

loop_
_space_group_symop_operation_xyz
x,y,z

loop_
_atom_site_label
_atom_site_fract_x
_atom_site_fract_y
_atom_site_fract_z
_atom_site_occupancy
Na1 0.68100 0.42300 0.27000 1.00000
Na2 0.67700 0.66200 0.76100 1.00000
NaM 0.67800 0.14900 0.78400 0.33000
CaM 0.67800 0.14900 0.78400 0.16000
MgM 0.67800 0.14900 0.78400 0.27000
FeM 0.67800 0.14900 0.78400 0.20000
Ba1 0.00000 0.00000 0.00000 1.00000
Ba2 0.29900 0.29300 0.06240 1.00000
Ba3 0.07840 0.53700 0.51300 1.00000
Ba4 0.30200 0.84200 0.57500 1.00000
Ti1 0.48800 0.36800 0.60200 1.00000
Ti2 0.67700 0.91600 0.31900 1.00000
Ti3 0.88900 0.48000 0.97600 1.00000
Si1 0.49500 0.65200 0.10800 1.00000
Si2 0.50000 0.07910 0.09820 1.00000
Si3 0.87700 0.19500 0.47300 1.00000
Si4 0.87500 0.76000 0.47400 1.00000
S1 0.20400 0.70500 0.04500 1.00000
S2 0.16400 0.12200 0.52800 1.00000
O1 0.45200 0.85800 0.10600 1.00000
O2 0.61000 0.89500 0.60600 1.00000
O3 0.91900 0.29500 0.23300 1.00000
O4 0.44700 0.54200 0.84500 1.00000
O5 0.09570 0.68900 0.04580 1.00000
O6 0.91800 0.28800 0.73300 1.00000
O7 0.77100 0.44500 0.95200 1.00000
O8 0.76300 0.74200 0.45200 1.00000
O9 0.12500 0.21200 0.76700 1.00000
O10 0.12900 0.21700 0.29500 1.00000
O11 0.13000 0.91900 0.55800 1.00000
O12 0.26400 0.15000 0.56100 1.00000
O13 0.23400 0.61500 0.28400 1.00000
O14 0.23800 0.61900 0.83300 1.00000
O15 0.24400 0.91900 0.07210 1.00000
O16 0.91700 0.67500 0.23300 1.00000
O17 0.91900 0.68600 0.74100 1.00000
O18 0.59900 0.40700 0.60500 1.00000
O19 0.45100 0.17200 0.86700 1.00000
O20 0.45300 0.14800 0.34800 1.00000
O21 0.45000 0.53800 0.33300 1.00000
O22 0.91500 0.99400 0.49500 1.00000
O23 0.76700 0.12700 0.44400 1.00000
O24 0.60000 0.11400 0.12700 1.00000
O25 0.60700 0.68300 0.10800 1.00000
O26 0.75200 0.91900 0.01670 1.00000

loop_
_cod_related_entry_id
_cod_related_entry_database
_cod_related_entry_code
1 AMCSD 0015554
